data_4021772
loop_
_publ_author_name
'Susan B. Billings'
'K. A. Woerpel'

_publ_section_title
;
 Nucleophilic Substitution Reactions of Sulfur-Substituted Cyclohexanone
 Acetals: An Analysis of the Factors Controlling Stereoselectivity
;
_journal_name_full 'Journal of Organic Chemistry'
_journal_page_first 5171
_journal_page_last 5178
_journal_paper_doi 10.1021/jo060077r
_journal_volume 71
_journal_year 2006
_chemical_formula_sum 'C17 H26 O2 S'
_chemical_formula_weight 294.44
_chemical_name_systematic
; 
 ? 
;
_space_group_IT_number 2
_symmetry_cell_setting triclinic
_symmetry_space_group_name_Hall '-P 1'
_symmetry_space_group_name_H-M 'P -1'
_atom_sites_solution_hydrogens difmap
_atom_sites_solution_primary direct
_atom_sites_solution_secondary difmap
_audit_creation_method SHELXTL
_cell_angle_alpha 93.171(2)
_cell_angle_beta 101.992(2)
_cell_angle_gamma 105.393(2)
_cell_formula_units_Z 2
_cell_length_a 6.1056(7)
_cell_length_b 11.1995(14)
_cell_length_c 12.5523(15)
_cell_measurement_temperature 163(2)
_cell_volume 803.90(17)
_computing_cell_refinement 'Bruker SMART/SAINT'
_computing_data_collection 'Bruker SMART'
_computing_data_reduction 'Bruker SAINT'
_computing_molecular_graphics 'Bruker SHELXTL'
_computing_publication_material 'Bruker SHELXTL'
_computing_structure_refinement 'Bruker SHELXTL'
_computing_structure_solution 'Bruker SHELXTL'
_diffrn_ambient_temperature 163(2)
_diffrn_measured_fraction_theta_full 0.982
_diffrn_measured_fraction_theta_max 0.982
_diffrn_measurement_device_type 'CCD area detector'
_diffrn_measurement_method 'phi and omega scans'
_diffrn_radiation_monochromator graphite
_diffrn_radiation_source 'normal-focus sealed tube'
_diffrn_radiation_type MoK\a
_diffrn_radiation_wavelength 0.71073
_diffrn_reflns_av_R_equivalents 0.0287
_diffrn_reflns_av_sigmaI/netI 0.0348
_diffrn_reflns_limit_h_max 8
_diffrn_reflns_limit_h_min -8
_diffrn_reflns_limit_k_max 14
_diffrn_reflns_limit_k_min -14
_diffrn_reflns_limit_l_max 16
_diffrn_reflns_limit_l_min -16
_diffrn_reflns_number 10321
_diffrn_reflns_theta_full 28.29
_diffrn_reflns_theta_max 28.29
_diffrn_reflns_theta_min 1.67
_diffrn_standards_decay_% '< 1.0'
_diffrn_standards_interval_count 'initial 50 frames recollected'
_diffrn_standards_number '50 frames'
_exptl_absorpt_coefficient_mu 0.201
_exptl_absorpt_correction_T_max 0.9724
_exptl_absorpt_correction_T_min 0.9647
_exptl_absorpt_correction_type multi-scan
_exptl_absorpt_process_details 'Bruker SADABS'
_exptl_crystal_colour colorless
_exptl_crystal_density_diffrn 1.216
_exptl_crystal_density_meas ?
_exptl_crystal_density_method 'not measured'
_exptl_crystal_description prism
_exptl_crystal_F_000 320
_exptl_crystal_size_max 0.18
_exptl_crystal_size_mid 0.15
_exptl_crystal_size_min 0.14
_refine_diff_density_max 0.470
_refine_diff_density_min -0.248
_refine_diff_density_rms 0.054
_refine_ls_extinction_method none
_refine_ls_goodness_of_fit_ref 1.049
_refine_ls_hydrogen_treatment refall
_refine_ls_matrix_type full
_refine_ls_number_parameters 285
_refine_ls_number_reflns 3906
_refine_ls_number_restraints 0
_refine_ls_restrained_S_all 1.049
_refine_ls_R_factor_all 0.0554
_refine_ls_R_factor_gt 0.0386
_refine_ls_shift/su_max 0.000
_refine_ls_shift/su_mean 0.000
_refine_ls_structure_factor_coef Fsqd
_refine_ls_weighting_details 'calc w=1/[\s^2^(Fo^2^)+(0.0542P)^2^+0.2644P] where P=(Fo^2^+2Fc^2^)/3'
_refine_ls_weighting_scheme calc
_refine_ls_wR_factor_gt 0.0957
_refine_ls_wR_factor_ref 0.1070
_reflns_number_gt 3068
_reflns_number_total 3906
_reflns_threshold_expression >2sigma(I)
_cod_data_source_file jo060077rsi20060113_071512.cif
_cod_depositor_comments
;
The following automatic conversions were performed:
'_symmetry_cell_setting' value 'Triclinic' changed to 'triclinic'
according to '/home/saulius/struct/CIF-dictionaries/cif_core.dic'
dictionary named 'cif_core.dic' version 2.4.1 from 2010-06-29.

Automatic conversion script
Id: cif_fix_enum 1527 2010-12-29 10:47:43Z saulius 

The following automatic conversions were performed:

'_exptl_crystal_density_meas' value 'n/a' was changed to '?' - the
value is perceived as not measured.

Automatic conversion script
Id: cif_fix_values 3008 2015-01-20 13:52:24Z robertas 
;
_cod_database_code 4021772

loop_
_symmetry_equiv_pos_as_xyz
'x, y, z'
'-x, -y, -z'

loop_
_atom_site_label
_atom_site_type_symbol
_atom_site_fract_x
_atom_site_fract_y
_atom_site_fract_z
_atom_site_U_iso_or_equiv
_atom_site_adp_type
_atom_site_occupancy
_atom_site_symmetry_multiplicity
_atom_site_calc_flag
S1 S 0.37020(7) 0.35642(4) 0.10011(3) 0.02256(12) Uani 1 1 d
O1 O 0.24468(19) 0.16464(11) 0.27206(10) 0.0263(3) Uani 1 1 d
O2 O 0.12239(19) 0.30282(12) 0.11132(9) 0.0314(3) Uani 1 1 d
C1 C 0.5665(2) 0.29019(13) 0.19768(11) 0.0168(3) Uani 1 1 d
C2 C 0.4402(2) 0.16035(14) 0.22685(12) 0.0192(3) Uani 1 1 d
C3 C 0.6092(3) 0.11837(14) 0.31423(13) 0.0212(3) Uani 1 1 d
C4 C 0.7408(2) 0.21059(14) 0.41704(12) 0.0202(3) Uani 1 1 d
C5 C 0.8536(2) 0.33586(14) 0.37958(12) 0.0199(3) Uani 1 1 d
C6 C 0.6998(2) 0.39303(13) 0.29565(12) 0.0184(3) Uani 1 1 d
C7 C 0.3577(3) 0.06262(15) 0.12583(14) 0.0270(3) Uani 1 1 d
C8 C 0.9367(3) 0.16093(18) 0.47919(14) 0.0285(4) Uani 1 1 d
C9 C 0.5851(3) 0.22130(17) 0.49643(13) 0.0261(3) Uani 1 1 d
C10 C 0.5367(3) 0.45022(16) 0.34681(14) 0.0251(3) Uani 1 1 d
C11 C 0.8663(3) 0.49910(15) 0.25392(14) 0.0249(3) Uani 1 1 d
C12 C 0.3832(3) 0.28744(14) -0.02993(12) 0.0201(3) Uani 1 1 d
C13 C 0.5908(3) 0.31853(15) -0.06518(14) 0.0248(3) Uani 1 1 d
C14 C 0.5881(3) 0.27548(16) -0.17140(14) 0.0282(4) Uani 1 1 d
C15 C 0.3823(3) 0.20241(16) -0.24071(14) 0.0281(4) Uani 1 1 d
C16 C 0.1776(3) 0.17095(16) -0.20437(13) 0.0273(3) Uani 1 1 d
C17 C 0.1764(3) 0.21473(15) -0.09882(13) 0.0231(3) Uani 1 1 d
H1 H 0.161(4) 0.194(2) 0.227(2) 0.049(7) Uiso 1 1 d
H1A H 0.679(3) 0.2760(15) 0.1541(14) 0.018(4) Uiso 1 1 d
H3A H 0.517(3) 0.0378(18) 0.3345(15) 0.028(5) Uiso 1 1 d
H3B H 0.721(3) 0.0975(16) 0.2782(15) 0.026(5) Uiso 1 1 d
H5A H 0.926(3) 0.3987(17) 0.4446(15) 0.023(4) Uiso 1 1 d
H5B H 0.975(3) 0.3237(15) 0.3476(14) 0.019(4) Uiso 1 1 d
H7A H 0.226(3) 0.0739(18) 0.0730(16) 0.033(5) Uiso 1 1 d
H7B H 0.312(3) -0.0183(19) 0.1494(16) 0.035(5) Uiso 1 1 d
H7C H 0.489(4) 0.0662(18) 0.0886(17) 0.038(5) Uiso 1 1 d
H8A H 1.031(4) 0.2207(19) 0.5449(17) 0.036(5) Uiso 1 1 d
H8B H 0.873(3) 0.0830(18) 0.5078(16) 0.030(5) Uiso 1 1 d
H8C H 1.041(4) 0.1471(19) 0.4323(16) 0.036(5) Uiso 1 1 d
H9A H 0.678(3) 0.2828(19) 0.5602(17) 0.035(5) Uiso 1 1 d
H9B H 0.536(4) 0.138(2) 0.5227(18) 0.044(6) Uiso 1 1 d
H9C H 0.448(4) 0.2478(18) 0.4629(16) 0.036(5) Uiso 1 1 d
H10A H 0.626(4) 0.5070(19) 0.4109(17) 0.038(5) Uiso 1 1 d
H10B H 0.461(3) 0.4991(17) 0.2965(15) 0.027(5) Uiso 1 1 d
H10C H 0.405(4) 0.388(2) 0.3677(17) 0.043(6) Uiso 1 1 d
H11A H 0.789(3) 0.5420(18) 0.2023(16) 0.031(5) Uiso 1 1 d
H11B H 0.963(3) 0.5628(18) 0.3155(15) 0.030(5) Uiso 1 1 d
H11C H 0.973(3) 0.4694(17) 0.2175(15) 0.029(5) Uiso 1 1 d
H13 H 0.734(3) 0.3692(18) -0.0169(16) 0.031(5) Uiso 1 1 d
H14 H 0.718(4) 0.2976(19) -0.1966(16) 0.037(5) Uiso 1 1 d
H15 H 0.386(3) 0.1772(18) -0.3128(17) 0.034(5) Uiso 1 1 d
H16 H 0.038(4) 0.1203(19) -0.2527(17) 0.039(5) Uiso 1 1 d
H17 H 0.038(3) 0.1978(17) -0.0713(15) 0.029(5) Uiso 1 1 d

loop_
_atom_site_aniso_label
_atom_site_aniso_U_11
_atom_site_aniso_U_22
_atom_site_aniso_U_33
_atom_site_aniso_U_23
_atom_site_aniso_U_13
_atom_site_aniso_U_12
S1 0.0218(2) 0.0248(2) 0.0221(2) -0.00076(14) 0.00091(14) 0.01226(15)
O1 0.0140(5) 0.0370(7) 0.0264(6) 0.0019(5) 0.0063(4) 0.0034(5)
O2 0.0188(6) 0.0516(8) 0.0271(6) -0.0003(5) 0.0035(5) 0.0182(5)
C1 0.0138(6) 0.0185(7) 0.0181(7) 0.0000(5) 0.0022(5) 0.0060(5)
C2 0.0156(7) 0.0208(7) 0.0202(7) -0.0001(5) 0.0058(5) 0.0028(5)
C3 0.0216(7) 0.0194(7) 0.0232(7) 0.0033(6) 0.0070(6) 0.0052(6)
C4 0.0151(7) 0.0265(8) 0.0190(7) 0.0024(6) 0.0043(5) 0.0056(6)
C5 0.0129(7) 0.0249(8) 0.0202(7) -0.0002(6) 0.0026(5) 0.0038(6)
C6 0.0147(7) 0.0183(7) 0.0208(7) -0.0019(5) 0.0034(5) 0.0038(5)
C7 0.0327(9) 0.0193(8) 0.0237(8) -0.0013(6) 0.0031(7) 0.0016(7)
C8 0.0228(8) 0.0384(10) 0.0272(8) 0.0096(7) 0.0059(7) 0.0126(7)
C9 0.0202(8) 0.0375(9) 0.0205(8) 0.0014(7) 0.0080(6) 0.0059(7)
C10 0.0213(8) 0.0266(8) 0.0271(8) -0.0056(7) 0.0038(6) 0.0097(7)
C11 0.0225(8) 0.0196(7) 0.0293(8) 0.0013(6) 0.0043(6) 0.0021(6)
C12 0.0199(7) 0.0216(7) 0.0198(7) 0.0033(6) 0.0034(6) 0.0086(6)
C13 0.0205(8) 0.0260(8) 0.0290(8) 0.0078(6) 0.0045(6) 0.0084(6)
C14 0.0268(9) 0.0357(9) 0.0310(9) 0.0140(7) 0.0138(7) 0.0162(7)
C15 0.0386(10) 0.0313(9) 0.0211(8) 0.0068(7) 0.0103(7) 0.0178(7)
C16 0.0282(9) 0.0287(8) 0.0229(8) 0.0024(6) 0.0019(6) 0.0081(7)
C17 0.0200(8) 0.0276(8) 0.0214(7) 0.0032(6) 0.0033(6) 0.0073(6)

loop_
_atom_type_symbol
_atom_type_description
_atom_type_scat_dispersion_real
_atom_type_scat_dispersion_imag
_atom_type_scat_source
C C 0.0033 0.0016 'International Tables Vol C Tables 4.2.6.8 and 6.1.1.4'
H H 0.0000 0.0000 'International Tables Vol C Tables 4.2.6.8 and 6.1.1.4'
O O 0.0106 0.0060 'International Tables Vol C Tables 4.2.6.8 and 6.1.1.4'
S S 0.1246 0.1234 'International Tables Vol C Tables 4.2.6.8 and 6.1.1.4'

loop_
_geom_angle_atom_site_label_1
_geom_angle_atom_site_label_2
_geom_angle_atom_site_label_3
_geom_angle
O2 S1 C12 106.00(7)
O2 S1 C1 108.83(7)
C12 S1 C1 102.11(6)
C2 C1 C6 116.72(12)
C2 C1 S1 113.06(10)
C6 C1 S1 107.70(9)
O1 C2 C3 106.75(12)
O1 C2 C7 109.36(12)
C3 C2 C7 108.40(12)
O1 C2 C1 111.92(12)
C3 C2 C1 109.32(12)
C7 C2 C1 110.95(12)
C2 C3 C4 117.62(12)
C9 C4 C5 113.33(13)
C9 C4 C3 112.57(13)
C5 C4 C3 107.98(12)
C9 C4 C8 106.58(13)
C5 C4 C8 108.19(12)
C3 C4 C8 107.98(13)
C4 C5 C6 118.63(12)
C11 C6 C10 107.55(13)
C11 C6 C5 106.84(12)
C10 C6 C5 112.75(13)
C11 C6 C1 108.60(12)
C10 C6 C1 113.16(12)
C5 C6 C1 107.70(11)
C17 C12 C13 121.21(14)
C17 C12 S1 118.16(12)
C13 C12 S1 120.21(12)
C14 C13 C12 118.70(15)
C13 C14 C15 120.46(16)
C16 C15 C14 120.32(15)
C15 C16 C17 119.98(16)
C12 C17 C16 119.31(15)

loop_
_geom_bond_atom_site_label_1
_geom_bond_atom_site_label_2
_geom_bond_distance
S1 O2 1.5116(12)
S1 C12 1.7928(15)
S1 C1 1.8570(14)
O1 C2 1.4347(17)
C1 C2 1.557(2)
C1 C6 1.5590(19)
C2 C3 1.528(2)
C2 C7 1.532(2)
C3 C4 1.536(2)
C4 C9 1.534(2)
C4 C5 1.536(2)
C4 C8 1.537(2)
C5 C6 1.544(2)
C6 C11 1.539(2)
C6 C10 1.540(2)
C12 C17 1.388(2)
C12 C13 1.393(2)
C13 C14 1.388(2)
C14 C15 1.388(3)
C15 C16 1.384(2)
C16 C17 1.389(2)

loop_
_geom_torsion_atom_site_label_1
_geom_torsion_atom_site_label_2
_geom_torsion_atom_site_label_3
_geom_torsion_atom_site_label_4
_geom_torsion
O2 S1 C1 C2 25.97(12)
C12 S1 C1 C2 -85.81(11)
O2 S1 C1 C6 -104.49(10)
C12 S1 C1 C6 143.73(10)
C6 C1 C2 O1 68.43(15)
S1 C1 C2 O1 -57.31(14)
C6 C1 C2 C3 -49.62(16)
S1 C1 C2 C3 -175.37(10)
C6 C1 C2 C7 -169.11(12)
S1 C1 C2 C7 65.14(14)
O1 C2 C3 C4 -70.52(16)
C7 C2 C3 C4 171.77(13)
C1 C2 C3 C4 50.72(16)
C2 C3 C4 C9 75.17(17)
C2 C3 C4 C5 -50.70(17)
C2 C3 C4 C8 -167.47(13)
C9 C4 C5 C6 -74.21(17)
C3 C4 C5 C6 51.20(17)
C8 C4 C5 C6 167.83(13)
C4 C5 C6 C11 -167.09(13)
C4 C5 C6 C10 74.97(17)
C4 C5 C6 C1 -50.58(17)
C2 C1 C6 C11 164.15(12)
S1 C1 C6 C11 -67.46(13)
C2 C1 C6 C10 -76.51(16)
S1 C1 C6 C10 51.87(14)
C2 C1 C6 C5 48.80(16)
S1 C1 C6 C5 177.19(9)
O2 S1 C12 C17 7.15(14)
C1 S1 C12 C17 121.04(12)
O2 S1 C12 C13 179.76(12)
C1 S1 C12 C13 -66.36(13)
C17 C12 C13 C14 0.1(2)
S1 C12 C13 C14 -172.27(12)
C12 C13 C14 C15 -0.3(2)
C13 C14 C15 C16 -0.4(2)
C14 C15 C16 C17 1.4(2)
C13 C12 C17 C16 0.8(2)
S1 C12 C17 C16 173.35(12)
C15 C16 C17 C12 -1.5(2)
